data_1514684
loop_
_publ_author_name
'Dalton, Derek M.'
'Rapp\'e, Anthony K'
'Rovis, Tomislav'

_publ_section_title
;
 Perfluorinated Taddol Phosphoramidite as an L,Z-Ligand on Rh(I) and
 Co(-I): Evidence for Bidentate Coordination via Metal-C6F5 Interaction.
;
_journal_issue 5
_journal_name_full 'Chemical science (Royal Society of Chemistry : 2010)'
_journal_page_first 2062
_journal_page_last 2070
_journal_paper_doi 10.1039/C3SC50271F
_journal_volume 4
_journal_year 2013
_chemical_formula_sum 'C44 H28 Cl F23 N O7 P Rh S'
_chemical_formula_weight 1321.06
_chemical_name_systematic
;
?
;
_space_group_IT_number 2
_symmetry_cell_setting triclinic
_symmetry_space_group_name_Hall '-P 1'
_symmetry_space_group_name_H-M 'P -1'
_atom_sites_solution_hydrogens geom
_atom_sites_solution_primary direct
_atom_sites_solution_secondary difmap
_audit_creation_method SHELXL-97
_cell_angle_alpha 78.012(3)
_cell_angle_beta 84.045(3)
_cell_angle_gamma 72.010(4)
_cell_formula_units_Z 2
_cell_length_a 10.4903(10)
_cell_length_b 14.3946(14)
_cell_length_c 15.5781(15)
_cell_measurement_reflns_used 9116
_cell_measurement_temperature 296(2)
_cell_measurement_theta_max 30.28
_cell_measurement_theta_min 2.68
_cell_volume 2186.6(4)
_computing_cell_refinement 'Bruker SMART'
_computing_data_collection 'Bruker SMART'
_computing_data_reduction 'Bruker SAINT'
_computing_molecular_graphics 'Bruker SHELXTL'
_computing_publication_material 'Bruker SHELXTL'
_computing_structure_refinement 'SHELXL-97 (Sheldrick, 1997)'
_computing_structure_solution 'SHELXS-97 (Sheldrick, 1990)'
_diffrn_ambient_temperature 296(2)
_diffrn_measured_fraction_theta_full 0.999
_diffrn_measured_fraction_theta_max 0.999
_diffrn_measurement_device_type 'CCD area detector'
_diffrn_measurement_method 'phi and omega scans'
_diffrn_radiation_monochromator graphite
_diffrn_radiation_source 'fine-focus sealed tube'
_diffrn_radiation_type MoK\a
_diffrn_radiation_wavelength 0.71073
_diffrn_reflns_av_R_equivalents 0.0468
_diffrn_reflns_av_sigmaI/netI 0.0472
_diffrn_reflns_limit_h_max 12
_diffrn_reflns_limit_h_min -12
_diffrn_reflns_limit_k_max 17
_diffrn_reflns_limit_k_min -16
_diffrn_reflns_limit_l_max 18
_diffrn_reflns_limit_l_min -18
_diffrn_reflns_number 37196
_diffrn_reflns_theta_full 25.68
_diffrn_reflns_theta_max 25.68
_diffrn_reflns_theta_min 1.82
_exptl_absorpt_coefficient_mu 0.692
_exptl_absorpt_correction_T_max 0.9590
_exptl_absorpt_correction_T_min 0.8571
_exptl_absorpt_correction_type none
_exptl_crystal_colour yellow
_exptl_crystal_density_diffrn 2.007
_exptl_crystal_density_meas 0
_exptl_crystal_density_method 'not measured'
_exptl_crystal_description Long
_exptl_crystal_F_000 1310
_exptl_crystal_size_max 0.23
_exptl_crystal_size_mid 0.06
_exptl_crystal_size_min 0.06
_refine_diff_density_max 1.043
_refine_diff_density_min -1.230
_refine_diff_density_rms 0.257
_refine_ls_extinction_method none
_refine_ls_goodness_of_fit_ref 1.142
_refine_ls_hydrogen_treatment mixed
_refine_ls_matrix_type full
_refine_ls_number_parameters 706
_refine_ls_number_reflns 8286
_refine_ls_number_restraints 0
_refine_ls_restrained_S_all 1.142
_refine_ls_R_factor_all 0.0623
_refine_ls_R_factor_gt 0.0430
_refine_ls_shift/su_max 0.001
_refine_ls_shift/su_mean 0.000
_refine_ls_structure_factor_coef Fsqd
_refine_ls_weighting_details 'calc w=1/[\s^2^(Fo^2^)+(0.0871P)^2^+2.4671P] where P=(Fo^2^+2Fc^2^)/3'
_refine_ls_weighting_scheme calc
_refine_ls_wR_factor_gt 0.1191
_refine_ls_wR_factor_ref 0.1524
_reflns_number_gt 6711
_reflns_number_total 8286
_reflns_threshold_expression >2sigma(I)
_cod_data_source_file c3sc50271f.txt
_cod_data_source_block rovis107a
_cod_depositor_comments
;
The following automatic conversions were performed:

'_symmetry_cell_setting' value 'Triclinic' changed to 'triclinic'
according to
/usr/data/users/saulius/automatic-downloads/retrospective/RSC/lib/dictionaries/cif_core.dic
dictionary named 'cif_core.dic' version 2.4.2 from 2011-04-26.

Automatic conversion script
Id: cif_fix_values 2281 2013-09-26 08:29:07Z andrius 
;
_cod_original_sg_symbol_H-M P-1
_cod_database_code 1514684

loop_
_symmetry_equiv_pos_as_xyz
'x, y, z'
'-x, -y, -z'

loop_
_atom_site_label
_atom_site_type_symbol
_atom_site_fract_x
_atom_site_fract_y
_atom_site_fract_z
_atom_site_U_iso_or_equiv
_atom_site_adp_type
_atom_site_occupancy
_atom_site_symmetry_multiplicity
_atom_site_calc_flag
_atom_site_refinement_flags
C1 C 0.4818(5) 0.5209(3) 0.7231(3) 0.0185(9) Uani 1 1 d .
H1 H 0.3938 0.5663 0.7356 0.022 Uiso 1 1 calc R
C2 C 0.5763(5) 0.5050(3) 0.7869(3) 0.0182(9) Uani 1 1 d .
H2 H 0.5413 0.5415 0.8350 0.022 Uiso 1 1 calc R
C3 C 0.7983(5) 0.4554(3) 0.6656(3) 0.0249(11) Uani 1 1 d .
H3 H 0.8805 0.4681 0.6368 0.030 Uiso 1 1 calc R
C4 C 0.7094(5) 0.4541(3) 0.6092(3) 0.0246(11) Uani 1 1 d .
H4 H 0.7375 0.4658 0.5469 0.030 Uiso 1 1 calc R
C5 C 0.6143(5) 0.3906(4) 0.6330(4) 0.0304(12) Uani 1 1 d .
H5A H 0.6532 0.3338 0.6779 0.037 Uiso 1 1 calc R
H5B H 0.6037 0.3659 0.5816 0.037 Uiso 1 1 calc R
C6 C 0.8162(5) 0.3971(4) 0.7596(4) 0.0306(12) Uani 1 1 d .
H6A H 0.8596 0.3274 0.7578 0.037 Uiso 1 1 calc R
H6B H 0.8750 0.4202 0.7885 0.037 Uiso 1 1 calc R
C7 C 0.6849(5) 0.4068(4) 0.8138(3) 0.0289(12) Uani 1 1 d .
H7A H 0.7028 0.3995 0.8750 0.035 Uiso 1 1 calc R
H7B H 0.6509 0.3527 0.8087 0.035 Uiso 1 1 calc R
C8 C 0.4768(5) 0.4484(4) 0.6664(3) 0.0273(11) Uani 1 1 d .
H8A H 0.4228 0.4848 0.6164 0.033 Uiso 1 1 calc R
H8B H 0.4327 0.4015 0.7002 0.033 Uiso 1 1 calc R
C9 C 0.6086(4) 0.7477(3) 0.8664(3) 0.0136(9) Uani 1 1 d .
H9 H 0.6106 0.6802 0.8622 0.016 Uiso 1 1 calc R
C10 C 0.4658(4) 0.8065(3) 0.8937(3) 0.0139(9) Uani 1 1 d .
H10 H 0.4602 0.8766 0.8888 0.017 Uiso 1 1 calc R
C11 C 0.3466(4) 0.7979(3) 0.8468(3) 0.0123(8) Uani 1 1 d .
C12 C 0.6672(4) 0.7964(3) 0.7811(3) 0.0129(9) Uani 1 1 d .
C13 C 0.4022(5) 0.9137(3) 0.5739(3) 0.0216(11) Uani 1.027(8) 1 d P
H13A H 0.4921 0.9201 0.5625 0.026 Uiso 1.027(8) 1 calc PR
H13B H 0.3500 0.9625 0.6084 0.026 Uiso 1.027(8) 1 calc PR
C14 C 0.3388(5) 0.7649(3) 0.5660(3) 0.0224(11) Uani 1.027(8) 1 d P
H14A H 0.2630 0.7475 0.5987 0.027 Uiso 1.027(8) 1 calc PR
H14B H 0.4015 0.7058 0.5488 0.027 Uiso 1.027(8) 1 calc PR
C15 C 0.2945(10) 0.8448(5) 0.4882(5) 0.078(3) Uani 1 1 d .
H15A H 0.3304 0.8191 0.4350 0.094 Uiso 1 1 calc R
H15B H 0.1974 0.8653 0.4871 0.094 Uiso 1 1 calc R
C16 C 0.3360(10) 0.9244(5) 0.4898(5) 0.076(3) Uani 1 1 d .
H16A H 0.2595 0.9837 0.4833 0.091 Uiso 1 1 calc R
H16B H 0.3988 0.9323 0.4406 0.091 Uiso 1 1 calc R
C17 C 0.8015(4) 0.7311(3) 0.7453(3) 0.0140(9) Uani 1 1 d .
C18 C 0.8765(4) 0.6368(3) 0.7862(3) 0.0165(9) Uani 1 1 d .
C19 C 0.9998(5) 0.5881(3) 0.7510(3) 0.0207(10) Uani 1 1 d .
C20 C 1.0511(5) 0.6312(4) 0.6741(3) 0.0231(11) Uani 1 1 d .
C21 C 0.9787(5) 0.7240(4) 0.6313(3) 0.0220(10) Uani 1 1 d .
C22 C 0.8569(4) 0.7713(3) 0.6670(3) 0.0172(9) Uani 1 1 d .
C23 C 0.5945(5) 0.7382(4) 1.0161(3) 0.0249(11) Uani 1 1 d .
C24 C 0.6020(6) 0.8123(6) 1.0674(5) 0.062(2) Uani 1 1 d .
H24A H 0.5726 0.8778 1.0325 0.093 Uiso 1 1 calc R
H24B H 0.6929 0.7986 1.0832 0.093 Uiso 1 1 calc R
H24C H 0.5452 0.8083 1.1196 0.093 Uiso 1 1 calc R
C25 C 0.6326(6) 0.6319(5) 1.0674(4) 0.055(2) Uani 1 1 d .
H25A H 0.5804 0.6291 1.1217 0.083 Uiso 1 1 calc R
H25B H 0.7262 0.6106 1.0794 0.083 Uiso 1 1 calc R
H25C H 0.6153 0.5890 1.0333 0.083 Uiso 1 1 calc R
C26 C 0.6879(4) 0.8954(3) 0.7895(3) 0.0126(9) Uani 1 1 d .
C27 C 0.7974(4) 0.8943(3) 0.8352(3) 0.0158(9) Uani 1 1 d .
C28 C 0.8223(4) 0.9793(3) 0.8470(3) 0.0169(9) Uani 1 1 d .
C29 C 0.7385(5) 1.0711(3) 0.8112(3) 0.0177(9) Uani 1 1 d .
C30 C 0.6324(4) 1.0758(3) 0.7642(3) 0.0161(9) Uani 1 1 d .
C31 C 0.6069(4) 0.9901(3) 0.7544(3) 0.0132(9) Uani 1 1 d .
C32 C 0.1611(4) 0.8902(3) 0.7417(3) 0.0165(9) Uani 1 1 d .
C33 C 0.0725(5) 0.9703(4) 0.6945(3) 0.0227(10) Uani 1 1 d .
C34 C 0.0726(5) 1.0646(4) 0.6984(3) 0.0262(11) Uani 1 1 d .
C35 C 0.1618(5) 1.0765(3) 0.7508(3) 0.0241(11) Uani 1 1 d .
C36 C 0.2514(5) 0.9929(3) 0.7984(3) 0.0205(10) Uani 1 1 d .
C37 C 0.2574(4) 0.8970(3) 0.7937(3) 0.0143(9) Uani 1 1 d .
C38 C 0.2482(4) 0.7574(3) 0.9137(3) 0.0152(9) Uani 1 1 d .
C39 C 0.2126(4) 0.6715(3) 0.9157(3) 0.0166(9) Uani 1 1 d .
C40 C 0.1142(5) 0.6464(3) 0.9723(3) 0.0192(10) Uani 1 1 d .
C41 C 0.0456(4) 0.7074(3) 1.0308(3) 0.0173(9) Uani 1 1 d .
C42 C 0.0785(4) 0.7920(3) 1.0317(3) 0.0173(9) Uani 1 1 d .
C43 C 0.1782(4) 0.8154(3) 0.9744(3) 0.0145(9) Uani 1 1 d .
C44 C 0.8636(7) 0.6410(5) 0.4254(4) 0.0419(14) Uani 1 1 d .
F1 F 0.7906(3) 0.86088(19) 0.62321(16) 0.0211(6) Uani 1 1 d .
F2 F 1.0265(3) 0.7668(2) 0.55594(19) 0.0325(7) Uani 1 1 d .
F3 F 1.1702(3) 0.5845(2) 0.6403(2) 0.0329(7) Uani 1 1 d .
F4 F 1.0690(3) 0.4987(2) 0.7928(2) 0.0303(7) Uani 1 1 d .
F5 F 0.8346(3) 0.58916(18) 0.86164(17) 0.0225(6) Uani 1 1 d .
F6 F 0.8882(2) 0.80816(18) 0.86752(16) 0.0179(5) Uani 1 1 d .
F7 F 0.9280(3) 0.97214(19) 0.89165(17) 0.0221(6) Uani 1 1 d .
F8 F 0.7614(3) 1.15424(19) 0.82121(19) 0.0273(6) Uani 1 1 d .
F9 F 0.5514(3) 1.16398(18) 0.72872(17) 0.0223(6) Uani 1 1 d .
F10 F 0.5010(2) 1.00418(18) 0.70730(16) 0.0181(6) Uani 1 1 d .
F11 F 0.3289(3) 1.01463(19) 0.85050(17) 0.0237(6) Uani 1 1 d .
F12 F 0.1625(3) 1.1662(2) 0.7590(2) 0.0326(7) Uani 1 1 d .
F13 F -0.0155(3) 1.1441(2) 0.6541(2) 0.0395(8) Uani 1 1 d .
F14 F -0.0172(3) 0.9582(2) 0.64536(19) 0.0322(7) Uani 1 1 d .
F15 F 0.1495(3) 0.79987(19) 0.73822(17) 0.0224(6) Uani 1 1 d .
F16 F 0.2051(3) 0.89982(18) 0.97661(16) 0.0198(6) Uani 1 1 d .
F17 F 0.0111(3) 0.8532(2) 1.08511(17) 0.0247(6) Uani 1 1 d .
F18 F -0.0529(3) 0.6848(2) 1.08472(18) 0.0257(6) Uani 1 1 d .
F19 F 0.0822(3) 0.5642(2) 0.97030(19) 0.0292(7) Uani 1 1 d .
F20 F 0.2700(3) 0.60782(19) 0.86065(19) 0.0276(7) Uani 1 1 d .
F21 F 0.8886(4) 0.5440(3) 0.4542(3) 0.0531(10) Uani 1 1 d .
F22 F 0.8554(5) 0.6555(3) 0.3386(2) 0.0734(14) Uani 1 1 d .
F23 F 0.9664(4) 0.6680(3) 0.4428(3) 0.0715(13) Uani 1 1 d .
N1 N 0.4049(4) 0.8109(3) 0.6185(2) 0.0166(9) Uani 1.027(8) 1 d P
O1 O 0.4020(3) 0.7278(2) 0.78859(18) 0.0119(6) Uani 1 1 d .
O2 O 0.5683(3) 0.8199(2) 0.71578(18) 0.0123(6) Uani 1 1 d .
O3 O 0.4631(3) 0.7603(3) 0.9843(2) 0.0234(7) Uani 1 1 d .
O4 O 0.6806(3) 0.7445(2) 0.93910(19) 0.0149(6) Uani 1 1 d .
O5 O 0.7268(3) 0.6759(2) 0.5631(2) 0.0205(7) Uani 1 1 d .
O6 O 0.7033(5) 0.8113(3) 0.4477(3) 0.0501(11) Uani 1 1 d .
O7 O 0.6075(4) 0.6756(4) 0.4469(3) 0.0512(12) Uani 1 1 d .
P1 P 0.49695(11) 0.74022(8) 0.69908(7) 0.0117(2) Uani 1 1 d .
Rh1 Rh 0.62588(3) 0.59356(2) 0.66975(2) 0.01421(13) Uani 1 1 d .
S1 S 0.70728(14) 0.71011(10) 0.47551(9) 0.0335(3) Uani 1 1 d .

loop_
_atom_site_aniso_label
_atom_site_aniso_U_11
_atom_site_aniso_U_22
_atom_site_aniso_U_33
_atom_site_aniso_U_23
_atom_site_aniso_U_13
_atom_site_aniso_U_12
C1 0.020(2) 0.015(2) 0.024(2) -0.0074(19) 0.0042(19) -0.0096(19)
C2 0.022(2) 0.012(2) 0.020(2) -0.0016(18) 0.0030(19) -0.0050(19)
C3 0.016(2) 0.019(2) 0.040(3) -0.011(2) 0.008(2) -0.004(2)
C4 0.027(3) 0.016(2) 0.032(3) -0.014(2) 0.012(2) -0.006(2)
C5 0.034(3) 0.024(3) 0.041(3) -0.020(2) 0.005(2) -0.013(2)
C6 0.024(3) 0.019(3) 0.043(3) -0.003(2) -0.005(2) 0.001(2)
C7 0.032(3) 0.018(3) 0.029(3) 0.003(2) -0.004(2) -0.001(2)
C8 0.025(3) 0.027(3) 0.037(3) -0.016(2) 0.002(2) -0.013(2)
C9 0.014(2) 0.013(2) 0.015(2) -0.0028(17) -0.0039(17) -0.0038(17)
C10 0.015(2) 0.014(2) 0.015(2) -0.0041(17) 0.0014(17) -0.0068(18)
C11 0.012(2) 0.010(2) 0.015(2) -0.0040(17) 0.0011(17) -0.0041(17)
C12 0.013(2) 0.011(2) 0.015(2) -0.0021(17) -0.0040(17) -0.0030(17)
C13 0.026(3) 0.015(2) 0.024(2) 0.0028(19) -0.008(2) -0.008(2)
C14 0.025(3) 0.024(3) 0.023(2) -0.0075(19) -0.0059(19) -0.010(2)
C15 0.154(8) 0.042(4) 0.055(4) 0.022(3) -0.077(5) -0.050(5)
C16 0.143(8) 0.054(4) 0.050(4) 0.032(3) -0.071(5) -0.061(5)
C17 0.010(2) 0.014(2) 0.022(2) -0.0075(18) -0.0043(17) -0.0041(17)
C18 0.018(2) 0.014(2) 0.018(2) -0.0033(18) -0.0014(18) -0.0055(18)
C19 0.014(2) 0.016(2) 0.032(3) -0.006(2) -0.006(2) -0.0016(19)
C20 0.014(2) 0.026(3) 0.035(3) -0.016(2) 0.003(2) -0.007(2)
C21 0.018(2) 0.031(3) 0.022(2) -0.008(2) 0.0050(19) -0.014(2)
C22 0.015(2) 0.014(2) 0.023(2) -0.0027(18) -0.0036(18) -0.0039(18)
C23 0.015(2) 0.043(3) 0.017(2) -0.007(2) 0.0000(19) -0.008(2)
C24 0.023(3) 0.115(6) 0.065(4) -0.072(5) -0.002(3) -0.009(4)
C25 0.027(3) 0.077(5) 0.041(4) 0.039(4) -0.008(3) -0.017(3)
C26 0.011(2) 0.014(2) 0.014(2) -0.0037(17) 0.0015(16) -0.0059(17)
C27 0.015(2) 0.012(2) 0.017(2) -0.0012(17) -0.0006(18) -0.0020(18)
C28 0.017(2) 0.019(2) 0.017(2) -0.0066(18) -0.0013(18) -0.0061(19)
C29 0.023(2) 0.012(2) 0.022(2) -0.0067(18) 0.0034(19) -0.0104(19)
C30 0.020(2) 0.011(2) 0.014(2) 0.0000(17) 0.0031(18) -0.0025(18)
C31 0.012(2) 0.015(2) 0.013(2) -0.0045(17) 0.0000(16) -0.0042(17)
C32 0.015(2) 0.016(2) 0.019(2) -0.0034(18) 0.0009(18) -0.0044(18)
C33 0.015(2) 0.031(3) 0.022(2) -0.005(2) -0.0023(19) -0.005(2)
C34 0.019(2) 0.025(3) 0.024(3) 0.003(2) 0.001(2) 0.001(2)
C35 0.030(3) 0.016(2) 0.024(2) -0.003(2) 0.005(2) -0.006(2)
C36 0.019(2) 0.023(3) 0.019(2) -0.0065(19) 0.0019(19) -0.006(2)
C37 0.012(2) 0.016(2) 0.014(2) -0.0041(17) 0.0021(17) -0.0022(18)
C38 0.009(2) 0.018(2) 0.018(2) -0.0021(18) -0.0024(17) -0.0028(18)
C39 0.016(2) 0.016(2) 0.016(2) -0.0035(18) 0.0016(18) -0.0028(18)
C40 0.021(2) 0.018(2) 0.022(2) -0.0001(19) -0.0018(19) -0.013(2)
C41 0.012(2) 0.023(2) 0.016(2) 0.0022(18) -0.0007(17) -0.0079(19)
C42 0.015(2) 0.020(2) 0.015(2) -0.0044(18) -0.0021(18) -0.0011(19)
C43 0.011(2) 0.017(2) 0.016(2) -0.0022(17) -0.0030(17) -0.0042(18)
C44 0.049(4) 0.038(3) 0.042(3) -0.012(3) 0.012(3) -0.019(3)
F1 0.0206(14) 0.0190(14) 0.0203(13) 0.0022(11) 0.0023(11) -0.0059(11)
F2 0.0247(16) 0.0410(18) 0.0296(16) -0.0055(14) 0.0141(13) -0.0123(14)
F3 0.0151(14) 0.0328(17) 0.0488(19) -0.0178(14) 0.0096(13) -0.0012(12)
F4 0.0229(15) 0.0165(14) 0.0447(18) -0.0051(13) -0.0060(13) 0.0052(12)
F5 0.0224(14) 0.0152(13) 0.0244(14) -0.0007(11) -0.0005(11) 0.0003(11)
F6 0.0162(13) 0.0125(12) 0.0244(14) -0.0026(10) -0.0056(11) -0.0023(10)
F7 0.0180(14) 0.0221(14) 0.0313(15) -0.0093(12) -0.0082(11) -0.0082(11)
F8 0.0338(17) 0.0145(14) 0.0390(17) -0.0063(12) -0.0084(13) -0.0117(12)
F9 0.0273(15) 0.0112(13) 0.0257(14) -0.0002(11) -0.0055(12) -0.0026(11)
F10 0.0153(13) 0.0152(13) 0.0223(13) -0.0011(10) -0.0068(10) -0.0021(10)
F11 0.0287(15) 0.0180(14) 0.0276(15) -0.0082(11) -0.0034(12) -0.0081(12)
F12 0.0414(18) 0.0144(14) 0.0387(17) -0.0038(12) 0.0004(14) -0.0048(13)
F13 0.0371(18) 0.0244(16) 0.0440(19) 0.0065(14) -0.0118(15) 0.0047(14)
F14 0.0248(16) 0.0396(18) 0.0300(16) -0.0007(13) -0.0124(13) -0.0066(13)
F15 0.0229(14) 0.0208(14) 0.0271(14) -0.0069(11) -0.0047(11) -0.0087(12)
F16 0.0219(14) 0.0191(14) 0.0228(14) -0.0104(11) 0.0063(11) -0.0104(11)
F17 0.0228(15) 0.0294(15) 0.0240(14) -0.0123(12) 0.0092(11) -0.0094(12)
F18 0.0194(14) 0.0337(16) 0.0262(15) -0.0036(12) 0.0069(12) -0.0147(12)
F19 0.0326(16) 0.0245(15) 0.0378(17) -0.0095(13) 0.0094(13) -0.0199(13)
F20 0.0340(16) 0.0183(14) 0.0360(16) -0.0152(12) 0.0157(13) -0.0146(12)
F21 0.057(2) 0.035(2) 0.062(2) -0.0138(17) 0.0197(19) -0.0107(17)
F22 0.113(4) 0.061(3) 0.036(2) -0.0156(19) 0.030(2) -0.018(3)
F23 0.048(2) 0.076(3) 0.110(4) -0.053(3) 0.035(2) -0.034(2)
N1 0.019(2) 0.0150(19) 0.0176(19) -0.0025(15) -0.0036(15) -0.0070(16)
O1 0.0127(15) 0.0122(14) 0.0123(14) -0.0050(11) 0.0014(11) -0.0047(12)
O2 0.0129(15) 0.0128(15) 0.0126(14) -0.0023(12) -0.0017(12) -0.0056(12)
O3 0.0149(16) 0.043(2) 0.0121(15) -0.0029(14) -0.0008(12) -0.0099(15)
O4 0.0135(15) 0.0187(16) 0.0130(14) -0.0014(12) -0.0018(12) -0.0060(13)
O5 0.0205(17) 0.0109(15) 0.0326(18) -0.0114(14) 0.0249(14) -0.0115(13)
O6 0.070(3) 0.032(2) 0.040(2) -0.0033(19) 0.010(2) -0.009(2)
O7 0.044(3) 0.073(3) 0.045(3) -0.026(2) -0.006(2) -0.018(2)
P1 0.0125(5) 0.0107(5) 0.0129(5) -0.0030(4) 0.0002(4) -0.0045(4)
Rh1 0.0147(2) 0.01125(19) 0.01691(19) -0.00488(13) 0.00147(13) -0.00330(14)
S1 0.0355(8) 0.0337(8) 0.0319(7) -0.0108(6) 0.0021(6) -0.0091(6)

loop_
_atom_type_symbol
_atom_type_description
_atom_type_scat_dispersion_real
_atom_type_scat_dispersion_imag
_atom_type_scat_source
C C 0.0033 0.0016 'International Tables Vol C Tables 4.2.6.8 and 6.1.1.4'
H H 0.0000 0.0000 'International Tables Vol C Tables 4.2.6.8 and 6.1.1.4'
N N 0.0061 0.0033 'International Tables Vol C Tables 4.2.6.8 and 6.1.1.4'
O O 0.0106 0.0060 'International Tables Vol C Tables 4.2.6.8 and 6.1.1.4'
F F 0.0171 0.0103 'International Tables Vol C Tables 4.2.6.8 and 6.1.1.4'
P P 0.1023 0.0942 'International Tables Vol C Tables 4.2.6.8 and 6.1.1.4'
S S 0.1246 0.1234 'International Tables Vol C Tables 4.2.6.8 and 6.1.1.4'
Rh Rh -1.1178 0.9187 'International Tables Vol C Tables 4.2.6.8 and 6.1.1.4'
Cl Cl 0.1484 0.1585 'International Tables Vol C Tables 4.2.6.8 and 6.1.1.4'

loop_
_geom_angle_atom_site_label_1
_geom_angle_atom_site_label_2
_geom_angle_atom_site_label_3
_geom_angle
C2 C1 C8 126.6(4)
C2 C1 Rh1 70.9(3)
C8 C1 Rh1 109.9(3)
C1 C2 C7 124.0(4)
C1 C2 Rh1 70.0(3)
C7 C2 Rh1 113.7(3)
C4 C3 C6 126.1(5)
C4 C3 Rh1 74.2(3)
C6 C3 Rh1 107.2(3)
C3 C4 C5 122.7(5)
C3 C4 Rh1 71.0(3)
C5 C4 Rh1 109.1(3)
C4 C5 C8 112.3(4)
C7 C6 C3 113.5(4)
C6 C7 C2 114.4(4)
C1 C8 C5 113.9(4)
O4 C9 C12 110.9(3)
O4 C9 C10 101.1(3)
C12 C9 C10 114.9(3)
O3 C10 C9 99.1(3)
O3 C10 C11 110.2(3)
C9 C10 C11 117.4(3)
O1 C11 C38 107.9(3)
O1 C11 C10 107.5(3)
C38 C11 C10 111.2(3)
O1 C11 C37 109.2(3)
C38 C11 C37 104.8(3)
C10 C11 C37 115.9(3)
O2 C12 C9 106.5(3)
O2 C12 C26 106.8(3)
C9 C12 C26 111.9(3)
O2 C12 C17 107.9(3)
C9 C12 C17 115.5(3)
C26 C12 C17 107.8(3)
N1 C13 C16 102.1(4)
N1 C14 C15 103.0(4)
C16 C15 C14 111.5(5)
C15 C16 C13 111.9(5)
C22 C17 C18 116.0(4)
C22 C17 C12 117.6(4)
C18 C17 C12 126.4(4)
F5 C18 C19 116.3(4)
F5 C18 C17 122.2(4)
C19 C18 C17 121.4(4)
F4 C19 C20 120.0(4)
F4 C19 C18 119.6(4)
C20 C19 C18 120.5(4)
F3 C20 C19 120.5(4)
F3 C20 C21 119.9(4)
C19 C20 C21 119.5(4)
F2 C21 C22 120.4(4)
F2 C21 C20 120.4(4)
C22 C21 C20 119.2(4)
F1 C22 C21 117.0(4)
F1 C22 C17 119.6(4)
C21 C22 C17 123.3(4)
O4 C23 O3 105.2(3)
O4 C23 C24 108.6(5)
O3 C23 C24 111.7(4)
O4 C23 C25 109.6(4)
O3 C23 C25 107.8(4)
C24 C23 C25 113.6(5)
C31 C26 C27 114.7(4)
C31 C26 C12 125.7(4)
C27 C26 C12 119.5(4)
F6 C27 C28 115.7(4)
F6 C27 C26 120.9(4)
C28 C27 C26 123.4(4)
F7 C28 C27 119.8(4)
F7 C28 C29 120.8(4)
C27 C28 C29 119.4(4)
F8 C29 C30 120.4(4)
F8 C29 C28 120.4(4)
C30 C29 C28 119.3(4)
F9 C30 C29 119.8(4)
F9 C30 C31 119.5(4)
C29 C30 C31 120.7(4)
F10 C31 C30 115.2(4)
F10 C31 C26 122.4(4)
C30 C31 C26 122.4(4)
F15 C32 C33 116.2(4)
F15 C32 C37 119.8(4)
C33 C32 C37 123.9(4)
F14 C33 C32 120.8(4)
F14 C33 C34 119.3(4)
C32 C33 C34 119.9(4)
F13 C34 C33 120.7(5)
F13 C34 C35 120.3(5)
C33 C34 C35 119.0(4)
F12 C35 C34 121.2(4)
F12 C35 C36 119.0(4)
C34 C35 C36 119.8(4)
F11 C36 C37 123.2(4)
F11 C36 C35 114.0(4)
C37 C36 C35 122.8(4)
C36 C37 C32 114.5(4)
C36 C37 C11 127.9(4)
C32 C37 C11 117.3(4)
C39 C38 C43 115.0(4)
C39 C38 C11 126.8(4)
C43 C38 C11 118.0(4)
F20 C39 C40 114.9(4)
F20 C39 C38 122.4(4)
C40 C39 C38 122.7(4)
F19 C40 C39 120.1(4)
F19 C40 C41 119.6(4)
C39 C40 C41 120.2(4)
F18 C41 C42 120.3(4)
F18 C41 C40 120.6(4)
C42 C41 C40 119.1(4)
F17 C42 C41 120.1(4)
F17 C42 C43 120.2(4)
C41 C42 C43 119.6(4)
F16 C43 C42 117.5(4)
F16 C43 C38 119.2(4)
C42 C43 C38 123.4(4)
F23 C44 F21 108.5(6)
F23 C44 F22 108.9(5)
F21 C44 F22 106.4(5)
F23 C44 S1 111.2(4)
F21 C44 S1 111.0(4)
F22 C44 S1 110.7(5)
C14 N1 C13 111.3(3)
C14 N1 P1 118.9(3)
C13 N1 P1 128.0(3)
C11 O1 P1 128.2(3)
C12 O2 P1 122.9(2)
C10 O3 C23 107.8(3)
C9 O4 C23 108.1(3)
S1 O5 Rh1 134.1(2)
O2 P1 N1 97.74(16)
O2 P1 O1 102.56(15)
N1 P1 O1 109.64(17)
O2 P1 Rh1 118.95(12)
N1 P1 Rh1 114.36(13)
O1 P1 Rh1 112.16(11)
C1 Rh1 C2 39.11(17)
C1 Rh1 O5 154.67(16)
C2 Rh1 O5 165.47(16)
C1 Rh1 P1 93.10(12)
C2 Rh1 P1 96.83(12)
O5 Rh1 P1 87.97(8)
C1 Rh1 C3 96.42(18)
C2 Rh1 C3 81.59(18)
O5 Rh1 C3 89.69(15)
P1 Rh1 C3 162.41(13)
C1 Rh1 C4 81.30(17)
C2 Rh1 C4 89.23(17)
O5 Rh1 C4 90.18(15)
P1 Rh1 C4 162.56(14)
C3 Rh1 C4 34.78(18)
O5 S1 O6 113.6(2)
O5 S1 O7 111.1(2)
O6 S1 O7 119.2(3)
O5 S1 C44 102.5(3)
O6 S1 C44 104.4(3)
O7 S1 C44 103.8(3)

loop_
_geom_bond_atom_site_label_1
_geom_bond_atom_site_label_2
_geom_bond_distance
C1 C2 1.412(6)
C1 C8 1.516(6)
C1 Rh1 2.103(4)
C2 C7 1.526(6)
C2 Rh1 2.115(4)
C3 C4 1.354(7)
C3 C6 1.527(7)
C3 Rh1 2.244(5)
C4 C5 1.520(7)
C4 Rh1 2.285(4)
C5 C8 1.525(7)
C6 C7 1.523(7)
C9 O4 1.410(5)
C9 C12 1.531(6)
C9 C10 1.541(6)
C10 O3 1.431(5)
C10 C11 1.561(6)
C11 O1 1.445(5)
C11 C38 1.544(6)
C11 C37 1.563(6)
C12 O2 1.444(5)
C12 C26 1.539(6)
C12 C17 1.555(6)
C13 N1 1.492(6)
C13 C16 1.503(7)
C14 N1 1.488(5)
C14 C15 1.490(7)
C15 C16 1.350(9)
C17 C22 1.388(6)
C17 C18 1.398(6)
C18 F5 1.338(5)
C18 C19 1.385(7)
C19 F4 1.334(5)
C19 C20 1.370(7)
C20 F3 1.335(5)
C20 C21 1.384(7)
C21 F2 1.332(6)
C21 C22 1.370(7)
C22 F1 1.339(5)
C23 O4 1.429(6)
C23 O3 1.433(6)
C23 C24 1.483(7)
C23 C25 1.524(8)
C26 C31 1.397(6)
C26 C27 1.407(6)
C27 F6 1.345(5)
C27 C28 1.379(6)
C28 F7 1.335(5)
C28 C29 1.381(6)
C29 F8 1.334(5)
C29 C30 1.371(6)
C30 F9 1.334(5)
C30 C31 1.381(6)
C31 F10 1.335(5)
C32 F15 1.355(5)
C32 C33 1.365(6)
C32 C37 1.396(6)
C33 F14 1.345(5)
C33 C34 1.371(7)
C34 F13 1.339(5)
C34 C35 1.373(7)
C35 F12 1.326(5)
C35 C36 1.398(7)
C36 F11 1.348(5)
C36 C37 1.379(6)
C38 C39 1.391(6)
C38 C43 1.392(6)
C39 F20 1.348(5)
C39 C40 1.372(7)
C40 F19 1.333(5)
C40 C41 1.387(6)
C41 F18 1.339(5)
C41 C42 1.367(6)
C42 F17 1.328(5)
C42 C43 1.380(6)
C43 F16 1.337(5)
C44 F23 1.323(7)
C44 F21 1.326(7)
C44 F22 1.331(7)
C44 S1 1.827(6)
N1 P1 1.630(4)
O1 P1 1.639(3)
O2 P1 1.624(3)
O5 S1 1.365(4)
O5 Rh1 2.209(3)
O6 S1 1.420(4)
O7 S1 1.432(4)
P1 Rh1 2.2368(11)
